data_1504486
loop_
_publ_author_name
'Dunet, Guillaume'
'Mayer, Peter'
'Knochel, Paul'

_publ_section_title
;
 Highly diastereoselective addition of cinnamylzinc derivatives to
 alpha-chiral carbonyl compounds.
;
_journal_issue 1
_journal_name_full 'Organic letters'
_journal_page_first 117
_journal_page_last 120
_journal_paper_doi 10.1021/ol702607t
_journal_volume 10
_journal_year 2008
_chemical_formula_moiety 'C16 H20 O'
_chemical_formula_sum 'C16 H20 O'
_chemical_formula_weight 228.329
_space_group_IT_number 2
_symmetry_cell_setting triclinic
_symmetry_Int_Tables_number 2
_symmetry_space_group_name_Hall '-P 1'
_symmetry_space_group_name_H-M 'P -1'
_atom_sites_solution_hydrogens geom
_atom_sites_solution_primary direct
_atom_sites_solution_secondary difmap
_audit_block_code C16H20O_ln062_knochel
_audit_creation_date 05-Feb-07
_audit_creation_method 'form98_non/compatible with shelxl97-2'
_audit_update_record 16-Oct-07
_cell_angle_alpha 114.8952(16)
_cell_angle_beta 103.5047(16)
_cell_angle_gamma 96.4693(18)
_cell_formula_units_Z 2
_cell_length_a 6.2381(2)
_cell_length_b 10.5891(3)
_cell_length_c 11.1078(3)
_cell_measurement_reflns_used 8961
_cell_measurement_temperature 200(2)
_cell_measurement_theta_max 27.485
_cell_measurement_theta_min 3.134
_cell_volume 628.37(3)
_computing_cell_refinement 'HKL Scalepack (Otwinowski & Minor 1997)'
_computing_data_collection 'Collect (Bruker AXS BV, 1997-2004)'
_computing_data_reduction 'HKL Denzo and Scalepack (Otwinowski & Minor 1997)'
_computing_structure_refinement 'SHELXL-97 (G. M. Sheldrick. University of G\"ottingen, 97-2 version)'
_computing_structure_solution
;
A. Altomare, M. C. Burla, M. Camalli, G. L. Cascarano, C. Giacovazzo, A.
Guagliardi, A. G. G. Moliterni, G. Polidori, R. Spagna: SIR97: a new tool for
crystal structure determination and refinement; J. Appl. Crystallogr. 1999,
32, 115-119.
;
_diffrn_ambient_temperature 200(2)
_diffrn_detector_area_resol_mean 9
_diffrn_measured_fraction_theta_full 0.993
_diffrn_measured_fraction_theta_max 0.993
_diffrn_measurement_device '95mm CCD camera on \k-goniostat'
_diffrn_measurement_device_type KappaCCD
_diffrn_measurement_method omega-scan
_diffrn_orient_matrix_type 'by Bruker AXS Collect from scalepack cell'
_diffrn_orient_matrix_UB_11 -0.1660504
_diffrn_orient_matrix_UB_12 -0.0431787
_diffrn_orient_matrix_UB_13 -0.0286901
_diffrn_orient_matrix_UB_21 0.0320983
_diffrn_orient_matrix_UB_22 -0.0474064
_diffrn_orient_matrix_UB_23 0.0611682
_diffrn_orient_matrix_UB_31 -0.0150498
_diffrn_orient_matrix_UB_32 0.0859367
_diffrn_orient_matrix_UB_33 0.0796611
_diffrn_radiation_collimation 0.20
_diffrn_radiation_monochromator 'MONTEL, graded multilayered X-ray optics'
_diffrn_radiation_source 'rotating anode'
_diffrn_radiation_type MoK\a
_diffrn_radiation_wavelength 0.71073
_diffrn_reflns_av_R_equivalents 0.0173
_diffrn_reflns_av_sigmaI/netI 0.0276
_diffrn_reflns_limit_h_max 8
_diffrn_reflns_limit_h_min -8
_diffrn_reflns_limit_k_max 13
_diffrn_reflns_limit_k_min -13
_diffrn_reflns_limit_l_max 13
_diffrn_reflns_limit_l_min -14
_diffrn_reflns_number 5439
_diffrn_reflns_theta_full 27.52
_diffrn_reflns_theta_max 27.52
_diffrn_reflns_theta_min 3.45
_diffrn_source_current 55.00
_diffrn_source_power 3.025
_diffrn_source_type 'FR 591 generator'
_diffrn_source_voltage 55.00
_exptl_absorpt_coefficient_mu 0.073
_exptl_absorpt_correction_type none
_exptl_crystal_colour yellow
_exptl_crystal_density_diffrn 1.20679(6)
_exptl_crystal_density_method 'not measured'
_exptl_crystal_description block
_exptl_crystal_F_000 248
_exptl_crystal_size_max 0.21
_exptl_crystal_size_mid 0.13
_exptl_crystal_size_min 0.09
_refine_diff_density_max 0.215
_refine_diff_density_min -0.169
_refine_diff_density_rms 0.035
_refine_ls_extinction_method none
_refine_ls_goodness_of_fit_ref 1.050
_refine_ls_hydrogen_treatment refall
_refine_ls_matrix_type full
_refine_ls_number_parameters 234
_refine_ls_number_reflns 2866
_refine_ls_number_restraints 0
_refine_ls_restrained_S_all 1.050
_refine_ls_R_factor_all 0.0546
_refine_ls_R_factor_gt 0.0420
_refine_ls_shift/su_max 0.000
_refine_ls_shift/su_mean 0.000
_refine_ls_structure_factor_coef Fsqd
_refine_ls_weighting_details 'calc w=1/[\s^2^(Fo^2^)+(0.0504P)^2^+0.1584P] where P=(Fo^2^+2Fc^2^)/3'
_refine_ls_weighting_scheme calc
_refine_ls_wR_factor_gt 0.1073
_refine_ls_wR_factor_ref 0.1159
_reflns_number_gt 2300
_reflns_number_total 2866
_reflns_threshold_expression >2sigma(I)
_cod_data_source_file ol702607t-file003.cif
_cod_data_source_block ln062
_cod_database_code 1504486

loop_
_symmetry_equiv_pos_as_xyz
'x, y, z'
'-x, -y, -z'

loop_
_atom_site_label
_atom_site_type_symbol
_atom_site_fract_x
_atom_site_fract_y
_atom_site_fract_z
_atom_site_U_iso_or_equiv
_atom_site_adp_type
_atom_site_occupancy
_atom_site_symmetry_multiplicity
_atom_site_calc_flag
O O 0.90301(16) 0.35390(9) 0.88848(10) 0.0386(3) Uani 1 1 d
C1 C 0.6926(2) 0.24637(12) 0.82290(11) 0.0279(3) Uani 1 1 d
C2 C 0.4955(3) 0.31703(15) 0.84711(13) 0.0369(3) Uani 1 1 d
C3 C 0.4589(3) 0.41408(16) 0.77820(15) 0.0439(4) Uani 1 1 d
C4 C 0.4293(3) 0.33412(16) 0.62226(14) 0.0435(3) Uani 1 1 d
C5 C 0.6282(3) 0.26738(16) 0.59799(14) 0.0402(3) Uani 1 1 d
C6 C 0.6661(2) 0.16951(13) 0.66643(12) 0.0301(3) Uani 1 1 d
C7 C 0.8680(2) 0.10536(17) 0.64093(14) 0.0409(3) Uani 1 1 d
C8 C 0.9354(2) 0.02914(15) 0.72457(14) 0.0416(3) Uani 1 1 d
C9 C 0.8626(2) 0.04257(13) 0.83110(14) 0.0374(3) Uani 1 1 d
C10 C 0.7017(2) 0.13544(12) 0.87973(12) 0.0289(3) Uani 1 1 d
C11 C 0.7525(2) 0.20235(12) 1.03711(12) 0.0287(3) Uani 1 1 d
C12 C 0.5794(2) 0.19312(14) 1.09482(14) 0.0347(3) Uani 1 1 d
C13 C 0.6248(3) 0.25339(15) 1.23863(14) 0.0411(3) Uani 1 1 d
C14 C 0.8431(3) 0.32415(15) 1.32689(14) 0.0421(3) Uani 1 1 d
C15 C 1.0167(3) 0.33438(15) 1.27140(14) 0.0403(3) Uani 1 1 d
C16 C 0.9725(2) 0.27296(14) 1.12742(13) 0.0344(3) Uani 1 1 d
H6 H 0.532(2) 0.0895(15) 0.6259(14) 0.031(3) Uiso 1 1 d
H12 H 0.422(3) 0.1450(17) 1.0329(16) 0.045(4) Uiso 1 1 d
H10 H 0.539(3) 0.0705(16) 0.8379(15) 0.040(4) Uiso 1 1 d
H21 H 0.353(3) 0.2389(19) 0.8082(17) 0.051(4) Uiso 1 1 d
H16 H 1.097(3) 0.2779(16) 1.0865(16) 0.041(4) Uiso 1 1 d
H71 H 0.999(3) 0.1829(19) 0.6642(17) 0.049(4) Uiso 1 1 d
H51 H 0.604(3) 0.2075(17) 0.4952(17) 0.047(4) Uiso 1 1 d
H52 H 0.775(3) 0.3432(19) 0.6368(17) 0.052(4) Uiso 1 1 d
H22 H 0.528(3) 0.3725(17) 0.9487(18) 0.047(4) Uiso 1 1 d
H15 H 1.175(3) 0.3833(19) 1.3343(18) 0.056(5) Uiso 1 1 d
H13 H 0.499(3) 0.2434(18) 1.2764(17) 0.053(4) Uiso 1 1 d
H9 H 0.911(3) -0.0115(18) 0.8845(17) 0.051(4) Uiso 1 1 d
H31 H 0.592(3) 0.498(2) 0.8249(18) 0.056(5) Uiso 1 1 d
H41 H 0.285(3) 0.2540(19) 0.5720(17) 0.049(4) Uiso 1 1 d
H72 H 0.836(3) 0.0365(18) 0.5384(18) 0.052(4) Uiso 1 1 d
H14 H 0.876(3) 0.3637(18) 1.4276(19) 0.055(5) Uiso 1 1 d
H8 H 1.038(3) -0.0363(18) 0.7001(17) 0.052(4) Uiso 1 1 d
H42 H 0.409(3) 0.401(2) 0.5769(19) 0.065(5) Uiso 1 1 d
H32 H 0.321(3) 0.453(2) 0.7918(18) 0.060(5) Uiso 1 1 d
H1 H 0.910(4) 0.404(3) 0.974(3) 0.099(8) Uiso 1 1 d

loop_
_atom_site_aniso_label
_atom_site_aniso_U_11
_atom_site_aniso_U_22
_atom_site_aniso_U_33
_atom_site_aniso_U_23
_atom_site_aniso_U_13
_atom_site_aniso_U_12
O 0.0444(5) 0.0291(5) 0.0296(5) 0.0111(4) 0.0016(4) -0.0069(4)
C1 0.0326(6) 0.0232(5) 0.0229(5) 0.0088(4) 0.0054(5) 0.0020(5)
C2 0.0508(8) 0.0360(7) 0.0290(6) 0.0163(5) 0.0149(6) 0.0190(6)
C3 0.0626(10) 0.0379(7) 0.0355(7) 0.0199(6) 0.0128(7) 0.0214(7)
C4 0.0571(9) 0.0430(8) 0.0337(7) 0.0227(6) 0.0089(6) 0.0142(7)
C5 0.0505(8) 0.0440(7) 0.0285(6) 0.0202(6) 0.0121(6) 0.0066(6)
C6 0.0327(6) 0.0302(6) 0.0230(6) 0.0098(5) 0.0077(5) 0.0036(5)
C7 0.0384(7) 0.0496(8) 0.0323(7) 0.0149(6) 0.0146(6) 0.0110(6)
C8 0.0406(7) 0.0385(7) 0.0382(7) 0.0100(6) 0.0118(6) 0.0145(6)
C9 0.0465(8) 0.0283(6) 0.0341(6) 0.0121(5) 0.0095(6) 0.0121(5)
C10 0.0331(6) 0.0242(5) 0.0267(6) 0.0113(5) 0.0068(5) 0.0045(5)
C11 0.0353(6) 0.0236(5) 0.0281(6) 0.0136(5) 0.0085(5) 0.0072(5)
C12 0.0381(7) 0.0328(6) 0.0363(7) 0.0195(5) 0.0110(6) 0.0069(5)
C13 0.0535(8) 0.0413(7) 0.0389(7) 0.0229(6) 0.0227(6) 0.0138(6)
C14 0.0624(9) 0.0357(7) 0.0287(7) 0.0164(6) 0.0129(6) 0.0103(6)
C15 0.0451(8) 0.0371(7) 0.0315(6) 0.0156(6) 0.0026(6) 0.0044(6)
C16 0.0355(7) 0.0355(6) 0.0321(6) 0.0170(5) 0.0084(5) 0.0075(5)

loop_
_atom_type_symbol
_atom_type_description
_atom_type_scat_dispersion_real
_atom_type_scat_dispersion_imag
_atom_type_scat_source
C C 0.0033 0.0016 'International Tables Vol C Tables 4.2.6.8 and 6.1.1.4'
H H 0.0000 0.0000 'International Tables Vol C Tables 4.2.6.8 and 6.1.1.4'
O O 0.0106 0.0060 'International Tables Vol C Tables 4.2.6.8 and 6.1.1.4'

loop_
_exptl_crystal_face_index_h
_exptl_crystal_face_index_k
_exptl_crystal_face_index_l
_exptl_crystal_face_perp_dist
3 -4 3 0.060000
-3 4 -3 0.030000
-7 -8 16 0.060000
7 8 -16 0.150000
1 5 1 0.060000
1 -4 -6 0.070000

loop_
_geom_angle_atom_site_label_1
_geom_angle_atom_site_label_2
_geom_angle_atom_site_label_3
_geom_angle
C1 O H1 106.8(16)
O C1 C2 109.96(10)
O C1 C6 106.43(9)
C2 C1 C6 110.50(10)
O C1 C10 110.53(9)
C2 C1 C10 110.63(10)
C6 C1 C10 108.70(9)
C3 C2 C1 113.38(11)
C3 C2 H21 108.8(10)
C1 C2 H21 108.2(10)
C3 C2 H22 110.2(9)
C1 C2 H22 107.2(9)
H21 C2 H22 109.0(13)
C2 C3 C4 111.35(11)
C2 C3 H31 109.0(10)
C4 C3 H31 109.7(10)
C2 C3 H32 110.3(11)
C4 C3 H32 109.4(10)
H31 C3 H32 107.0(14)
C5 C4 C3 110.69(12)
C5 C4 H41 108.1(9)
C3 C4 H41 110.4(9)
C5 C4 H42 111.0(10)
C3 C4 H42 111.0(10)
H41 C4 H42 105.5(14)
C4 C5 C6 112.45(11)
C4 C5 H51 111.3(9)
C6 C5 H51 107.0(9)
C4 C5 H52 111.4(10)
C6 C5 H52 107.2(10)
H51 C5 H52 107.1(13)
C7 C6 C5 111.03(11)
C7 C6 C1 111.20(10)
C5 C6 C1 112.19(10)
C7 C6 H6 107.5(8)
C5 C6 H6 109.8(8)
C1 C6 H6 104.8(8)
C8 C7 C6 112.96(11)
C8 C7 H71 108.9(10)
C6 C7 H71 109.1(10)
C8 C7 H72 108.7(10)
C6 C7 H72 111.3(9)
H71 C7 H72 105.5(13)
C9 C8 C7 123.05(13)
C9 C8 H8 117.2(10)
C7 C8 H8 119.7(10)
C8 C9 C10 123.76(12)
C8 C9 H9 120.7(9)
C10 C9 H9 115.5(9)
C9 C10 C11 111.77(10)
C9 C10 C1 111.58(10)
C11 C10 C1 113.34(9)
C9 C10 H10 108.3(8)
C11 C10 H10 105.6(8)
C1 C10 H10 105.7(8)
C12 C11 C16 118.25(11)
C12 C11 C10 120.50(11)
C16 C11 C10 121.25(11)
C13 C12 C11 120.83(13)
C13 C12 H12 119.4(9)
C11 C12 H12 119.7(9)
C14 C13 C12 120.32(13)
C14 C13 H13 120.7(10)
C12 C13 H13 119.0(10)
C13 C14 C15 119.61(12)
C13 C14 H14 120.4(10)
C15 C14 H14 119.9(10)
C14 C15 C16 120.29(13)
C14 C15 H15 120.0(10)
C16 C15 H15 119.7(10)
C15 C16 C11 120.71(13)
C15 C16 H16 120.8(9)
C11 C16 H16 118.5(9)

loop_
_geom_bond_atom_site_label_1
_geom_bond_atom_site_label_2
_geom_bond_distance
O C1 1.4383(14)
O H1 0.86(3)
C1 C2 1.5281(17)
C1 C6 1.5347(15)
C1 C10 1.5505(16)
C2 C3 1.5258(18)
C2 H21 1.009(17)
C2 H22 0.983(17)
C3 C4 1.5271(19)
C3 H31 0.998(18)
C3 H32 1.008(19)
C4 C5 1.518(2)
C4 H41 1.019(17)
C4 H42 1.028(19)
C5 C6 1.5304(18)
C5 H51 1.009(16)
C5 H52 1.011(17)
C6 C7 1.5249(18)
C6 H6 0.983(14)
C7 C8 1.489(2)
C7 H71 0.990(17)
C7 H72 1.015(17)
C8 C9 1.323(2)
C8 H8 0.992(17)
C9 C10 1.5147(18)
C9 H9 1.006(17)
C10 C11 1.5187(16)
C10 H10 1.035(15)
C11 C12 1.3922(18)
C11 C16 1.3939(17)
C12 C13 1.3889(18)
C12 H12 0.989(16)
C13 C14 1.380(2)
C13 H13 0.986(18)
C14 C15 1.380(2)
C14 H14 0.974(18)
C15 C16 1.3909(18)
C15 H15 0.993(18)
C16 H16 0.996(15)

loop_
_geom_hbond_atom_site_label_D
_geom_hbond_atom_site_label_H
_geom_hbond_atom_site_label_A
_geom_hbond_distance_DH
_geom_hbond_distance_HA
_geom_hbond_distance_DA
_geom_hbond_angle_DHA
_geom_hbond_site_symmetry_A
O H1 O 0.86(3) 2.33(2) 2.9116(18) 125(2) 2_767

loop_
_geom_torsion_atom_site_label_1
_geom_torsion_atom_site_label_2
_geom_torsion_atom_site_label_3
_geom_torsion_atom_site_label_4
_geom_torsion
O C1 C2 C3 64.60(14)
C6 C1 C2 C3 -52.60(15)
C10 C1 C2 C3 -173.03(11)
C1 C2 C3 C4 54.59(17)
C2 C3 C4 C5 -54.66(18)
C3 C4 C5 C6 55.19(16)
C4 C5 C6 C7 -179.56(11)
C4 C5 C6 C1 -54.45(15)
O C1 C6 C7 57.52(13)
C2 C1 C6 C7 176.87(11)
C10 C1 C6 C7 -61.55(13)
O C1 C6 C5 -67.50(13)
C2 C1 C6 C5 51.86(14)
C10 C1 C6 C5 173.43(10)
C5 C6 C7 C8 170.47(11)
C1 C6 C7 C8 44.81(15)
C6 C7 C8 C9 -14.1(2)
C7 C8 C9 C10 0.5(2)
C8 C9 C10 C11 -145.78(13)
C8 C9 C10 C1 -17.71(18)
O C1 C10 C9 -69.73(12)
C2 C1 C10 C9 168.23(10)
C6 C1 C10 C9 46.74(13)
O C1 C10 C11 57.50(13)
C2 C1 C10 C11 -64.54(13)
C6 C1 C10 C11 173.96(10)
C9 C10 C11 C12 -130.17(12)
C1 C10 C11 C12 102.70(13)
C9 C10 C11 C16 49.12(15)
C1 C10 C11 C16 -78.01(14)
C16 C11 C12 C13 0.35(18)
C10 C11 C12 C13 179.65(11)
C11 C12 C13 C14 0.2(2)
C12 C13 C14 C15 -0.2(2)
C13 C14 C15 C16 -0.4(2)
C14 C15 C16 C11 1.1(2)
C12 C11 C16 C15 -0.99(18)
C10 C11 C16 C15 179.71(11)

loop_
_reflns_scale_group_code
_reflns_scale_meas_F
1 1.0
